data_2231406
loop_
_publ_author_name
'Assey, Gervas'
'Butcher, Ray J.'
'Gultneh, Yilma'

_publ_section_title
;
 \m-Bromido-bis{\m-2,2'-[4,7-diazadecane-1,10-diylbis(nitrilomethanylylidene)]diphenolato}tricopper(II)
 bromide dimethylformamide disolvate
;
_journal_coeditor_code BT5585
_journal_issue 9
_journal_name_full 'Acta Crystallographica Section E'
_journal_page_first m1197
_journal_page_last m1198
_journal_paper_doi 10.1107/S160053681103090X
_journal_volume 67
_journal_year 2011
_chemical_formula_iupac '[Cu3 Br (C22 H28 N4 O2)2] Br, 2C3 H7 N O'
_chemical_formula_moiety 'C47 H63 Br Cu3 N9 O5 +, Br -, C3 H7 N O'
_chemical_formula_sum 'C50 H70 Br2 Cu3 N10 O6'
_chemical_formula_weight 1257.60
_chemical_name_systematic
;
\m-Bromido-bis{\m-2,2'-[4,7-diazadecane-1,10-
diylbis(nitrilomethanylylidene)]diphenolato}tricopper(II) bromide
dimethylformamide disolvate
;
_space_group_IT_number 169
_symmetry_cell_setting hexagonal
_symmetry_space_group_name_Hall 'P 61'
_symmetry_space_group_name_H-M 'P 61'
_atom_sites_solution_hydrogens geom
_atom_sites_solution_primary direct
_atom_sites_solution_secondary difmap
_audit_creation_method SHELXL-97
_cell_angle_alpha 90.00
_cell_angle_beta 90.00
_cell_angle_gamma 120.00
_cell_formula_units_Z 6
_cell_length_a 18.7450(2)
_cell_length_b 18.7450(2)
_cell_length_c 28.2531(5)
_cell_measurement_reflns_used 28991
_cell_measurement_temperature 200(2)
_cell_measurement_theta_max 34.7585
_cell_measurement_theta_min 4.5695
_cell_volume 8597.4(2)
_computing_cell_refinement
;
CrysAlis RED (Oxford Diffraction, 2009)
;
_computing_data_collection
;
CrysAlis CCD (Oxford Diffraction, 2009)
;
_computing_data_reduction
;
CrysAlis RED (Oxford Diffraction, 2009)
;
_computing_molecular_graphics 'SHELXTL (Sheldrick, 2008)'
_computing_publication_material 'SHELXTL (Sheldrick, 2008)'
_computing_structure_refinement 'SHELXL97 (Sheldrick, 2008)'
_computing_structure_solution 'SHELXS97 (Sheldrick, 2008)'
_diffrn_ambient_temperature 200(2)
_diffrn_detector_area_resol_mean 10.5081
_diffrn_measured_fraction_theta_full 0.992
_diffrn_measured_fraction_theta_max 0.992
_diffrn_measurement_device_type 'Oxford Diffraction Gemini R'
_diffrn_measurement_method '\f and \w'
_diffrn_radiation_monochromator graphite
_diffrn_radiation_source 'Enhance (Mo) X-ray Source'
_diffrn_radiation_type MoK\a
_diffrn_radiation_wavelength 0.71073
_diffrn_reflns_av_R_equivalents 0.0697
_diffrn_reflns_av_sigmaI/netI 0.0607
_diffrn_reflns_limit_h_max 23
_diffrn_reflns_limit_h_min -23
_diffrn_reflns_limit_k_max 23
_diffrn_reflns_limit_k_min -23
_diffrn_reflns_limit_l_max 35
_diffrn_reflns_limit_l_min -35
_diffrn_reflns_number 95983
_diffrn_reflns_theta_full 25.50
_diffrn_reflns_theta_max 26.37
_diffrn_reflns_theta_min 4.58
_diffrn_standards_decay_% 0
_diffrn_standards_interval_count 50
_diffrn_standards_number 2
_exptl_absorpt_coefficient_mu 2.551
_exptl_absorpt_correction_T_max 1.00000
_exptl_absorpt_correction_T_min 0.78215
_exptl_absorpt_correction_type multi-scan
_exptl_absorpt_process_details
;
(CrysAlis RED; Oxford Diffraction, 2009)
;
_exptl_crystal_colour 'dark green-brown'
_exptl_crystal_density_diffrn 1.457
_exptl_crystal_density_method 'not measured'
_exptl_crystal_description 'hexagonal prism'
_exptl_crystal_F_000 3870
_exptl_crystal_size_max 0.51
_exptl_crystal_size_mid 0.42
_exptl_crystal_size_min 0.38
_platon_squeeze_details
;
;
_refine_diff_density_max 0.388
_refine_diff_density_min -0.260
_refine_ls_abs_structure_details 'Flack (1983), 5710 Friedel pairs'
_refine_ls_abs_structure_Flack 0.007(5)
_refine_ls_goodness_of_fit_ref 0.909
_refine_ls_hydrogen_treatment constr
_refine_ls_matrix_type full
_refine_ls_number_parameters 662
_refine_ls_number_reflns 11660
_refine_ls_number_restraints 85
_refine_ls_restrained_S_all 0.910
_refine_ls_R_factor_all 0.0477
_refine_ls_R_factor_gt 0.0302
_refine_ls_shift/su_max 0.001
_refine_ls_shift/su_mean 0.000
_refine_ls_structure_factor_coef Fsqd
_refine_ls_weighting_details 'calc w=1/[\s^2^(Fo^2^)+(0.0330P)^2^] where P=(Fo^2^+2Fc^2^)/3'
_refine_ls_weighting_scheme calc
_refine_ls_wR_factor_gt 0.0594
_refine_ls_wR_factor_ref 0.0619
_reflns_number_gt 8463
_reflns_number_total 11660
_reflns_threshold_expression I>2\s(I)
_cod_data_source_file bt5585.cif
_cod_data_source_block I
_cod_database_code 2231406
_cod_database_fobs_code 2231406

loop_
_symmetry_equiv_pos_as_xyz
'x, y, z'
'-y, x-y, z+1/3'
'-x+y, -x, z+2/3'
'-x, -y, z+1/2'
'y, -x+y, z+5/6'
'x-y, x, z+1/6'

loop_
_atom_site_type_symbol
_atom_site_label
_atom_site_fract_x
_atom_site_fract_y
_atom_site_fract_z
_atom_site_U_iso_or_equiv
_atom_site_adp_type
_atom_site_calc_flag
_atom_site_refinement_flags
_atom_site_occupancy
_atom_site_symmetry_multiplicity
_atom_site_disorder_assembly
_atom_site_disorder_group
Br Br1 0.89066(2) 0.14678(2) 0.176552(13) 0.03897(10) Uani d . 1 1 . .
Br Br2 0.74921(3) 0.14478(2) -0.044701(14) 0.04604(11) Uani d . 1 1 . .
Cu Cu1 0.61482(3) 0.32849(3) 0.135041(15) 0.03419(11) Uani d . 1 1 . .
Cu Cu2 0.78094(3) 0.13386(3) 0.107128(15) 0.03145(11) Uani d . 1 1 . .
Cu Cu3 0.89767(2) 0.27075(3) 0.235668(15) 0.03223(11) Uani d . 1 1 . .
O O1A 0.52044(15) 0.26481(16) 0.17344(9) 0.0477(7) Uani d . 1 1 . .
O O2A 0.69414(14) 0.11884(14) 0.15022(8) 0.0366(6) Uani d . 1 1 . .
O O1B 0.68241(15) 0.41100(15) 0.09096(9) 0.0404(6) Uani d . 1 1 . .
O O2B 0.91309(14) 0.34740(15) 0.18618(8) 0.0354(6) Uani d . 1 1 . .
N N1A 0.57558(18) 0.24489(18) 0.08448(10) 0.0335(7) Uani d . 1 1 . .
N N2A 0.81810(16) 0.25796(17) 0.10297(10) 0.0310(7) Uani d . 1 1 . .
H H2AB 0.8436 0.2810 0.1316 0.037 Uiso calc R 1 1 . .
N N3A 0.86311(18) 0.16184(19) 0.05401(10) 0.0369(7) Uani d . 1 1 . .
H H3AB 0.8358 0.1603 0.0262 0.044 Uiso calc R 1 1 . .
N N4A 0.7301(2) 0.01341(18) 0.09708(10) 0.0373(7) Uani d . 1 1 . .
N N1B 0.67956(18) 0.39345(18) 0.19003(11) 0.0366(7) Uani d . 1 1 . .
N N2B 0.77206(16) 0.23279(17) 0.23541(10) 0.0316(7) Uani d . 1 1 . .
H H2BB 0.7489 0.2025 0.2080 0.038 Uiso calc R 1 1 . .
N N3B 0.86762(18) 0.19830(18) 0.29376(11) 0.0369(7) Uani d . 1 1 . .
H H3BB 0.8682 0.2306 0.3189 0.044 Uiso calc R 1 1 . .
N N4B 1.01824(18) 0.32127(19) 0.24628(10) 0.0340(7) Uani d . 1 1 . .
C C1A 0.4522(2) 0.1967(2) 0.16353(14) 0.0379(9) Uani d . 1 1 . .
C C2A 0.3885(3) 0.1640(3) 0.19581(16) 0.0483(11) Uani d . 1 1 . .
H H2AA 0.3952 0.1912 0.2252 0.058 Uiso calc R 1 1 . .
C C3A 0.3148(3) 0.0923(3) 0.18639(18) 0.0561(12) Uani d . 1 1 . .
H H3AA 0.2719 0.0717 0.2093 0.067 Uiso calc R 1 1 . .
C C4A 0.3029(3) 0.0503(3) 0.14385(18) 0.0548(12) Uani d . 1 1 . .
H H4AA 0.2526 0.0010 0.1374 0.066 Uiso calc R 1 1 . .
C C5A 0.3655(2) 0.0818(2) 0.11174(16) 0.0470(11) Uani d . 1 1 . .
H H5AA 0.3579 0.0534 0.0827 0.056 Uiso calc R 1 1 . .
C C6A 0.4402(2) 0.1539(2) 0.11959(14) 0.0371(9) Uani d . 1 1 . .
C C7A 0.5029(2) 0.1788(2) 0.08426(14) 0.0392(10) Uani d . 1 1 . .
H H7AA 0.4903 0.1434 0.0577 0.047 Uiso calc R 1 1 . .
C C8A 0.6293(2) 0.2537(3) 0.04497(13) 0.0388(9) Uani d . 1 1 . .
H H8AA 0.6594 0.3119 0.0347 0.047 Uiso calc R 1 1 . .
H H8AB 0.5954 0.2200 0.0180 0.047 Uiso calc R 1 1 . .
C C9A 0.6915(2) 0.2267(2) 0.05827(13) 0.0359(9) Uani d . 1 1 . .
H H9AA 0.6608 0.1684 0.0685 0.043 Uiso calc R 1 1 . .
H H9AB 0.7233 0.2296 0.0296 0.043 Uiso calc R 1 1 . .
C C10A 0.7520(2) 0.2777(2) 0.09742(13) 0.0309(8) Uani d . 1 1 . .
H H10A 0.7766 0.3370 0.0899 0.037 Uiso calc R 1 1 . .
H H10B 0.7218 0.2672 0.1277 0.037 Uiso calc R 1 1 . .
C C11A 0.8822(2) 0.2975(2) 0.06630(14) 0.0388(9) Uani d . 1 1 . .
H H11A 0.9216 0.3551 0.0754 0.047 Uiso calc R 1 1 . .
H H11B 0.8567 0.2980 0.0357 0.047 Uiso calc R 1 1 . .
C C12A 0.9270(2) 0.2491(2) 0.06150(14) 0.0401(9) Uani d . 1 1 . .
H H12A 0.9654 0.2697 0.0343 0.048 Uiso calc R 1 1 . .
H H12B 0.9590 0.2548 0.0905 0.048 Uiso calc R 1 1 . .
C C13A 0.8980(3) 0.1078(3) 0.04635(15) 0.0497(11) Uani d . 1 1 . .
H H13A 0.9301 0.1095 0.0746 0.060 Uiso calc R 1 1 . .
H H13B 0.9361 0.1284 0.0190 0.060 Uiso calc R 1 1 . .
C C14A 0.8327(3) 0.0214(3) 0.03727(15) 0.0538(12) Uani d . 1 1 . .
H H14A 0.8588 -0.0101 0.0259 0.065 Uiso calc R 1 1 . .
H H14B 0.7962 0.0210 0.0118 0.065 Uiso calc R 1 1 . .
C C15A 0.7814(3) -0.0209(3) 0.08029(15) 0.0511(11) Uani d . 1 1 . .
H H15A 0.7450 -0.0800 0.0729 0.061 Uiso calc R 1 1 . .
H H15B 0.8185 -0.0172 0.1063 0.061 Uiso calc R 1 1 . .
C C16A 0.6539(2) -0.0364(2) 0.10388(13) 0.0384(9) Uani d . 1 1 . .
H H16A 0.6337 -0.0916 0.0939 0.046 Uiso calc R 1 1 . .
C C17A 0.5946(2) -0.0182(2) 0.12504(13) 0.0358(8) Uani d . 1 1 . .
C C18A 0.5128(2) -0.0815(2) 0.12627(14) 0.0449(10) Uani d . 1 1 . .
H H18A 0.4980 -0.1320 0.1107 0.054 Uiso calc R 1 1 . .
C C19A 0.4536(2) -0.0734(3) 0.14896(16) 0.0514(11) Uani d . 1 1 . .
H H19A 0.3979 -0.1168 0.1487 0.062 Uiso calc R 1 1 . .
C C20A 0.4760(2) -0.0002(3) 0.17263(15) 0.0452(10) Uani d . 1 1 . .
H H20A 0.4351 0.0061 0.1889 0.054 Uiso calc R 1 1 . .
C C21A 0.5553(2) 0.0624(2) 0.17298(15) 0.0424(10) Uani d . 1 1 . .
H H21A 0.5687 0.1115 0.1897 0.051 Uiso calc R 1 1 . .
C C22A 0.6180(2) 0.0567(2) 0.14935(12) 0.0309(8) Uani d . 1 1 . .
C C1B 0.7506(2) 0.4813(2) 0.09864(14) 0.0383(9) Uani d . 1 1 . .
C C2B 0.7961(2) 0.5279(2) 0.05984(15) 0.0445(10) Uani d . 1 1 . .
H H2BA 0.7775 0.5078 0.0288 0.053 Uiso calc R 1 1 . .
C C3B 0.8672(3) 0.6021(3) 0.06554(19) 0.0562(12) Uani d . 1 1 . .
H H3BA 0.8974 0.6316 0.0384 0.067 Uiso calc R 1 1 . .
C C4B 0.8959(3) 0.6350(3) 0.1102(2) 0.0591(12) Uani d . 1 1 . .
H H4BA 0.9440 0.6875 0.1139 0.071 Uiso calc R 1 1 . .
C C5B 0.8525(3) 0.5892(2) 0.14919(18) 0.0536(12) Uani d . 1 1 . .
H H5BA 0.8719 0.6104 0.1800 0.064 Uiso calc R 1 1 . .
C C6B 0.7802(2) 0.5119(2) 0.14443(15) 0.0377(9) Uani d . 1 1 . .
C C7B 0.7438(2) 0.4664(2) 0.18719(14) 0.0383(10) Uani d . 1 1 . .
H H7BA 0.7693 0.4924 0.2162 0.046 Uiso calc R 1 1 . .
C C8B 0.6577(2) 0.3565(2) 0.23718(14) 0.0395(9) Uani d . 1 1 . .
H H8BA 0.6001 0.3409 0.2444 0.047 Uiso calc R 1 1 . .
H H8BB 0.6938 0.3973 0.2610 0.047 Uiso calc R 1 1 . .
C C9B 0.6671(2) 0.2805(2) 0.24022(13) 0.0331(8) Uani d . 1 1 . .
H H9BA 0.6347 0.2418 0.2146 0.040 Uiso calc R 1 1 . .
H H9BB 0.6447 0.2525 0.2708 0.040 Uiso calc R 1 1 . .
C C10B 0.7567(2) 0.3023(2) 0.23597(13) 0.0297(8) Uani d . 1 1 . .
H H10C 0.7795 0.3344 0.2065 0.036 Uiso calc R 1 1 . .
H H10D 0.7877 0.3388 0.2628 0.036 Uiso calc R 1 1 . .
C C11B 0.7338(2) 0.1768(2) 0.27697(14) 0.0408(9) Uani d . 1 1 . .
H H11C 0.7345 0.2091 0.3048 0.049 Uiso calc R 1 1 . .
H H11D 0.6757 0.1357 0.2698 0.049 Uiso calc R 1 1 . .
C C12B 0.7810(2) 0.1338(2) 0.28765(14) 0.0398(9) Uani d . 1 1 . .
H H12C 0.7599 0.1007 0.3169 0.048 Uiso calc R 1 1 . .
H H12D 0.7757 0.0967 0.2613 0.048 Uiso calc R 1 1 . .
C C13B 0.9210(3) 0.1646(3) 0.30828(15) 0.0494(11) Uani d . 1 1 . .
H H13C 0.9189 0.1257 0.2839 0.059 Uiso calc R 1 1 . .
H H13D 0.9004 0.1340 0.3384 0.059 Uiso calc R 1 1 . .
C C14B 1.0095(2) 0.2337(3) 0.31471(14) 0.0476(10) Uani d . 1 1 . .
H H14C 1.0100 0.2757 0.3361 0.057 Uiso calc R 1 1 . .
H H14D 1.0413 0.2110 0.3302 0.057 Uiso calc R 1 1 . .
C C15B 1.0516(2) 0.2746(3) 0.26925(14) 0.0470(10) Uani d . 1 1 . .
H H15C 1.1108 0.3123 0.2758 0.056 Uiso calc R 1 1 . .
H H15D 1.0475 0.2318 0.2470 0.056 Uiso calc R 1 1 . .
C C16B 1.0690(2) 0.3952(2) 0.23404(13) 0.0370(9) Uani d . 1 1 . .
H H16B 1.1240 0.4169 0.2447 0.044 Uiso calc R 1 1 . .
C C17B 1.0528(2) 0.4498(2) 0.20587(12) 0.0328(9) Uani d . 1 1 . .
C C18B 1.1168(2) 0.5309(2) 0.19848(14) 0.0428(10) Uani d . 1 1 . .
H H18B 1.1675 0.5495 0.2147 0.051 Uiso calc R 1 1 . .
C C19B 1.1089(3) 0.5836(2) 0.16907(17) 0.0542(12) Uani d . 1 1 . .
H H19B 1.1534 0.6380 0.1645 0.065 Uiso calc R 1 1 . .
C C20B 1.0348(3) 0.5570(2) 0.14577(16) 0.0486(11) Uani d . 1 1 . .
H H20B 1.0286 0.5937 0.1252 0.058 Uiso calc R 1 1 . .
C C21B 0.9708(2) 0.4791(2) 0.15188(14) 0.0410(10) Uani d . 1 1 . .
H H21B 0.9206 0.4623 0.1354 0.049 Uiso calc R 1 1 . .
C C22B 0.9771(2) 0.4226(2) 0.18211(12) 0.0321(8) Uani d . 1 1 . .
O O1S 0.91150(16) 0.37375(17) 0.31116(10) 0.0474(7) Uani d D 1 1 . .
N N1S 1.01679(18) 0.5040(2) 0.32238(12) 0.0432(8) Uani d D 1 1 . .
C C11S 0.9451(2) 0.4480(3) 0.30412(14) 0.0453(10) Uani d D 1 1 . .
H H11E 0.9177 0.4672 0.2839 0.054 Uiso calc R 1 1 . .
C C12S 1.0533(3) 0.5915(3) 0.31260(19) 0.0672(14) Uani d D 1 1 . .
H H12E 1.0121 0.6019 0.2977 0.101 Uiso calc R 1 1 . .
H H12F 1.1003 0.6092 0.2913 0.101 Uiso calc R 1 1 . .
H H12G 1.0719 0.6225 0.3423 0.101 Uiso calc R 1 1 . .
C C13S 1.0625(3) 0.4780(3) 0.35186(19) 0.0731(14) Uani d D 1 1 . .
H H13E 1.0376 0.4180 0.3500 0.110 Uiso calc R 1 1 . .
H H13F 1.0612 0.4940 0.3847 0.110 Uiso calc R 1 1 . .
H H13G 1.1197 0.5043 0.3409 0.110 Uiso calc R 1 1 . .
O O2S 0.2671(7) 0.1242(6) 0.2966(3) 0.107(3) Uani d PDU 0.603(5) 1 A 1
N N2S 0.2666(6) 0.0724(9) 0.3677(4) 0.067(2) Uani d PDU 0.603(5) 1 A 1
C C21S 0.2957(7) 0.1004(6) 0.3245(4) 0.088(2) Uani d PDU 0.603(5) 1 A 1
H H21C 0.3448 0.1008 0.3156 0.105 Uiso calc PR 0.603(5) 1 A 1
C C22S 0.3171(7) 0.0563(7) 0.3991(4) 0.096(3) Uani d PDU 0.603(5) 1 A 1
H H22A 0.3734 0.0823 0.3867 0.143 Uiso calc PR 0.603(5) 1 A 1
H H22B 0.2947 -0.0033 0.4016 0.143 Uiso calc PR 0.603(5) 1 A 1
H H22C 0.3176 0.0789 0.4305 0.143 Uiso calc PR 0.603(5) 1 A 1
C C23S 0.1892(6) 0.0658(7) 0.3821(5) 0.112(3) Uani d PDU 0.603(5) 1 A 1
H H23A 0.1712 0.0909 0.3580 0.167 Uiso calc PR 0.603(5) 1 A 1
H H23B 0.1968 0.0944 0.4124 0.167 Uiso calc PR 0.603(5) 1 A 1
H H23C 0.1474 0.0076 0.3858 0.167 Uiso calc PR 0.603(5) 1 A 1
O O2T 0.2328(10) 0.0872(10) 0.2965(5) 0.107(3) Uani d PDU 0.397(5) 1 A 2
N N2T 0.2414(11) 0.0553(14) 0.3716(5) 0.067(2) Uani d PDU 0.397(5) 1 A 2
C C21T 0.2120(10) 0.0795(9) 0.3365(5) 0.088(2) Uani d PDU 0.397(5) 1 A 2
H H21D 0.1701 0.0920 0.3441 0.105 Uiso calc PR 0.397(5) 1 A 2
C C22T 0.1978(10) 0.0412(10) 0.4154(6) 0.096(3) Uani d PDU 0.397(5) 1 A 2
H H22D 0.1405 0.0259 0.4090 0.143 Uiso calc PR 0.397(5) 1 A 2
H H22E 0.2241 0.0915 0.4346 0.143 Uiso calc PR 0.397(5) 1 A 2
H H22F 0.1990 -0.0036 0.4327 0.143 Uiso calc PR 0.397(5) 1 A 2
C C23T 0.3184(10) 0.0576(13) 0.3674(8) 0.112(3) Uani d PDU 0.397(5) 1 A 2
H H23D 0.3537 0.1008 0.3450 0.167 Uiso calc PR 0.397(5) 1 A 2
H H23E 0.3090 0.0042 0.3560 0.167 Uiso calc PR 0.397(5) 1 A 2
H H23F 0.3454 0.0694 0.3984 0.167 Uiso calc PR 0.397(5) 1 A 2

loop_
_atom_site_aniso_label
_atom_site_aniso_U_11
_atom_site_aniso_U_22
_atom_site_aniso_U_33
_atom_site_aniso_U_12
_atom_site_aniso_U_13
_atom_site_aniso_U_23
Br1 0.0436(2) 0.0452(2) 0.0341(2) 0.02668(19) -0.00490(18) -0.00110(18)
Br2 0.0450(2) 0.0467(2) 0.0418(2) 0.0194(2) -0.00779(19) -0.00269(19)
Cu1 0.0310(2) 0.0342(3) 0.0389(3) 0.0175(2) -0.0050(2) -0.0046(2)
Cu2 0.0293(2) 0.0329(2) 0.0330(2) 0.0161(2) 0.0025(2) 0.0023(2)
Cu3 0.0261(2) 0.0359(3) 0.0321(2) 0.0136(2) -0.0004(2) 0.0037(2)
O1A 0.0366(16) 0.0515(17) 0.0465(16) 0.0156(14) 0.0016(13) -0.0051(14)
O2A 0.0281(14) 0.0340(14) 0.0425(15) 0.0116(12) 0.0029(11) -0.0039(12)
O1B 0.0407(15) 0.0363(15) 0.0426(15) 0.0179(14) -0.0059(12) -0.0002(12)
O2B 0.0262(13) 0.0373(15) 0.0348(14) 0.0100(12) -0.0015(11) 0.0037(11)
N1A 0.0340(18) 0.0340(18) 0.0395(19) 0.0222(16) -0.0054(14) -0.0021(14)
N2A 0.0252(16) 0.0350(17) 0.0322(16) 0.0145(14) -0.0003(13) -0.0006(14)
N3A 0.0414(19) 0.048(2) 0.0290(17) 0.0279(17) -0.0007(14) 0.0055(15)
N4A 0.045(2) 0.0344(18) 0.0372(18) 0.0232(17) 0.0011(15) 0.0002(14)
N1B 0.0349(18) 0.0343(18) 0.043(2) 0.0190(16) -0.0025(14) -0.0029(15)
N2B 0.0270(15) 0.0278(16) 0.0315(16) 0.0072(13) 0.0026(13) 0.0030(13)
N3B 0.0396(18) 0.0419(18) 0.0325(17) 0.0229(16) -0.0014(14) -0.0012(15)
N4B 0.0303(17) 0.042(2) 0.0282(17) 0.0175(16) -0.0020(13) -0.0029(14)
C1A 0.027(2) 0.037(2) 0.054(3) 0.0186(19) -0.0086(19) -0.003(2)
C2A 0.042(3) 0.050(3) 0.053(3) 0.023(2) 0.004(2) 0.006(2)
C3A 0.040(3) 0.052(3) 0.080(4) 0.026(2) 0.009(2) 0.028(3)
C4A 0.041(3) 0.046(3) 0.073(3) 0.018(2) -0.007(2) 0.004(2)
C5A 0.038(2) 0.039(2) 0.067(3) 0.021(2) -0.005(2) 0.003(2)
C6A 0.031(2) 0.030(2) 0.052(2) 0.0168(18) -0.0063(19) 0.0022(19)
C7A 0.042(2) 0.037(2) 0.045(2) 0.024(2) -0.012(2) -0.0070(18)
C8A 0.039(2) 0.050(2) 0.034(2) 0.0273(19) -0.0106(18) -0.0094(18)
C9A 0.038(2) 0.040(2) 0.034(2) 0.0232(19) -0.0067(17) -0.0078(17)
C10A 0.0275(19) 0.034(2) 0.035(2) 0.0176(17) 0.0009(16) -0.0029(17)
C11A 0.031(2) 0.039(2) 0.039(2) 0.0113(18) 0.0029(18) 0.0072(18)
C12A 0.026(2) 0.050(2) 0.041(2) 0.0161(19) 0.0058(17) 0.0151(19)
C13A 0.059(3) 0.065(3) 0.044(2) 0.045(3) 0.016(2) 0.012(2)
C14A 0.071(3) 0.064(3) 0.048(3) 0.050(3) 0.008(2) 0.000(2)
C15A 0.058(3) 0.052(3) 0.053(3) 0.035(2) 0.008(2) -0.003(2)
C16A 0.044(2) 0.028(2) 0.042(2) 0.016(2) -0.0022(19) -0.0006(18)
C17A 0.032(2) 0.038(2) 0.036(2) 0.0161(18) -0.0067(17) 0.0022(17)
C18A 0.041(2) 0.031(2) 0.049(3) 0.0086(19) -0.007(2) -0.0006(19)
C19A 0.027(2) 0.048(3) 0.064(3) 0.007(2) -0.002(2) 0.013(2)
C20A 0.031(2) 0.053(3) 0.053(3) 0.022(2) 0.0028(19) 0.009(2)
C21A 0.033(2) 0.038(2) 0.054(3) 0.0161(19) 0.000(2) -0.003(2)
C22A 0.027(2) 0.030(2) 0.030(2) 0.0103(17) -0.0013(16) 0.0080(16)
C1B 0.036(2) 0.036(2) 0.051(3) 0.024(2) 0.001(2) 0.002(2)
C2B 0.039(2) 0.046(3) 0.051(3) 0.023(2) -0.001(2) 0.006(2)
C3B 0.046(3) 0.059(3) 0.074(3) 0.033(2) 0.014(3) 0.023(3)
C4B 0.040(2) 0.042(3) 0.082(4) 0.010(2) -0.001(3) 0.009(3)
C5B 0.047(3) 0.036(2) 0.073(3) 0.017(2) -0.012(2) -0.003(2)
C6B 0.027(2) 0.032(2) 0.056(3) 0.0163(18) -0.0030(19) 0.003(2)
C7B 0.036(2) 0.031(2) 0.052(3) 0.020(2) -0.0107(19) -0.0129(19)
C8B 0.040(2) 0.039(2) 0.042(2) 0.0210(19) -0.0048(19) -0.0127(19)
C9B 0.0275(19) 0.029(2) 0.041(2) 0.0136(17) 0.0014(17) -0.0029(17)
C10B 0.0305(19) 0.0244(18) 0.034(2) 0.0140(16) -0.0057(16) -0.0006(16)
C11B 0.035(2) 0.040(2) 0.044(2) 0.0161(19) 0.0076(18) 0.0119(19)
C12B 0.037(2) 0.037(2) 0.041(2) 0.0156(19) 0.0087(18) 0.0129(18)
C13B 0.053(3) 0.061(3) 0.043(2) 0.035(2) 0.006(2) 0.021(2)
C14B 0.043(2) 0.066(3) 0.040(2) 0.033(2) -0.0040(19) 0.007(2)
C15B 0.030(2) 0.060(3) 0.049(3) 0.021(2) -0.0094(19) 0.001(2)
C16B 0.0233(19) 0.050(3) 0.034(2) 0.0159(19) -0.0038(17) -0.012(2)
C17B 0.033(2) 0.036(2) 0.028(2) 0.0171(18) -0.0011(16) -0.0096(16)
C18B 0.035(2) 0.041(2) 0.047(2) 0.015(2) -0.0027(19) -0.018(2)
C19B 0.043(3) 0.027(2) 0.081(3) 0.009(2) 0.013(2) -0.002(2)
C20B 0.051(3) 0.031(2) 0.063(3) 0.020(2) 0.002(2) 0.000(2)
C21B 0.033(2) 0.039(2) 0.050(2) 0.0174(19) 0.0007(19) -0.001(2)
C22B 0.029(2) 0.033(2) 0.032(2) 0.0141(18) 0.0039(17) -0.0042(17)
O1S 0.0400(16) 0.0433(18) 0.0516(17) 0.0155(14) 0.0030(13) -0.0044(14)
N1S 0.0308(18) 0.042(2) 0.051(2) 0.0142(17) -0.0042(16) -0.0107(16)
C11S 0.035(2) 0.057(3) 0.046(3) 0.025(2) 0.002(2) -0.008(2)
C12S 0.049(3) 0.049(3) 0.092(4) 0.015(2) 0.007(3) -0.007(3)
C13S 0.063(3) 0.071(3) 0.075(3) 0.027(3) -0.032(3) -0.019(3)
O2S 0.121(6) 0.112(7) 0.082(3) 0.055(5) -0.004(4) -0.004(4)
N2S 0.066(6) 0.049(5) 0.078(3) 0.022(5) 0.006(3) 0.006(3)
C21S 0.104(5) 0.087(5) 0.079(5) 0.053(4) -0.009(4) -0.012(4)
C22S 0.099(5) 0.083(5) 0.106(5) 0.047(4) 0.009(4) 0.029(4)
C23S 0.105(6) 0.108(6) 0.119(6) 0.050(5) 0.018(5) -0.002(5)
O2T 0.121(6) 0.112(7) 0.082(3) 0.055(5) -0.004(4) -0.004(4)
N2T 0.066(6) 0.049(5) 0.078(3) 0.022(5) 0.006(3) 0.006(3)
C21T 0.104(5) 0.087(5) 0.079(5) 0.053(4) -0.009(4) -0.012(4)
C22T 0.099(5) 0.083(5) 0.106(5) 0.047(4) 0.009(4) 0.029(4)
C23T 0.105(6) 0.108(6) 0.119(6) 0.050(5) 0.018(5) -0.002(5)

loop_
_atom_type_symbol
_atom_type_description
_atom_type_scat_dispersion_real
_atom_type_scat_dispersion_imag
_atom_type_scat_source
C C 0.0033 0.0016 'International Tables Vol C Tables 4.2.6.8 and 6.1.1.4'
H H 0.0000 0.0000 'International Tables Vol C Tables 4.2.6.8 and 6.1.1.4'
N N 0.0061 0.0033 'International Tables Vol C Tables 4.2.6.8 and 6.1.1.4'
O O 0.0106 0.0060 'International Tables Vol C Tables 4.2.6.8 and 6.1.1.4'
Cu Cu 0.3201 1.2651 'International Tables Vol C Tables 4.2.6.8 and 6.1.1.4'
Br Br -0.2901 2.4595 'International Tables Vol C Tables 4.2.6.8 and 6.1.1.4'

loop_
_geom_angle_atom_site_label_1
_geom_angle_atom_site_label_2
_geom_angle_atom_site_label_3
_geom_angle
Cu2 Br1 Cu3 102.672(17)
O1B Cu1 O1A 156.87(11)
O1B Cu1 N1A 90.23(12)
O1A Cu1 N1A 93.11(12)
O1B Cu1 N1B 93.44(12)
O1A Cu1 N1B 91.73(12)
N1A Cu1 N1B 158.65(12)
O2A Cu2 N4A 91.93(11)
O2A Cu2 N3A 168.39(11)
N4A Cu2 N3A 93.40(12)
O2A Cu2 N2A 89.16(10)
N4A Cu2 N2A 166.07(12)
N3A Cu2 N2A 83.21(12)
O2A Cu2 Br1 95.79(8)
N4A Cu2 Br1 96.58(9)
N3A Cu2 Br1 93.84(9)
N2A Cu2 Br1 97.13(8)
O2B Cu3 N4B 92.49(11)
O2B Cu3 N3B 168.65(11)
N4B Cu3 N3B 93.79(12)
O2B Cu3 N2B 88.55(10)
N4B Cu3 N2B 168.69(12)
N3B Cu3 N2B 83.46(11)
O2B Cu3 Br1 96.50(7)
N4B Cu3 Br1 93.18(9)
N3B Cu3 Br1 92.58(9)
N2B Cu3 Br1 97.90(8)
C1A O1A Cu1 129.7(2)
C22A O2A Cu2 125.3(2)
C1B O1B Cu1 128.8(2)
C22B O2B Cu3 125.3(2)
C7A N1A C8A 116.0(3)
C7A N1A Cu1 123.8(3)
C8A N1A Cu1 120.2(2)
C10A N2A C11A 112.1(3)
C10A N2A Cu2 115.9(2)
C11A N2A Cu2 109.6(2)
C10A N2A H2AB 106.2
C11A N2A H2AB 106.2
Cu2 N2A H2AB 106.2
C13A N3A C12A 112.9(3)
C13A N3A Cu2 118.3(2)
C12A N3A Cu2 105.7(2)
C13A N3A H3AB 106.4
C12A N3A H3AB 106.4
Cu2 N3A H3AB 106.4
C16A N4A C15A 117.8(3)
C16A N4A Cu2 122.6(2)
C15A N4A Cu2 119.6(3)
C7B N1B C8B 116.7(3)
C7B N1B Cu1 124.2(3)
C8B N1B Cu1 119.0(2)
C10B N2B C11B 112.1(3)
C10B N2B Cu3 112.6(2)
C11B N2B Cu3 107.4(2)
C10B N2B H2BB 108.2
C11B N2B H2BB 108.2
Cu3 N2B H2BB 108.2
C12B N3B C13B 112.6(3)
C12B N3B Cu3 106.2(2)
C13B N3B Cu3 119.3(2)
C12B N3B H3BB 105.9
C13B N3B H3BB 105.9
Cu3 N3B H3BB 105.9
C16B N4B C15B 117.5(3)
C16B N4B Cu3 122.0(2)
C15B N4B Cu3 120.5(2)
O1A C1A C2A 119.9(4)
O1A C1A C6A 122.3(3)
C2A C1A C6A 117.7(3)
C1A C2A C3A 121.7(4)
C1A C2A H2AA 119.2
C3A C2A H2AA 119.2
C2A C3A C4A 120.9(4)
C2A C3A H3AA 119.6
C4A C3A H3AA 119.6
C5A C4A C3A 118.0(4)
C5A C4A H4AA 121.0
C3A C4A H4AA 121.0
C4A C5A C6A 123.0(4)
C4A C5A H5AA 118.5
C6A C5A H5AA 118.5
C5A C6A C7A 118.0(4)
C5A C6A C1A 118.7(4)
C7A C6A C1A 123.2(3)
N1A C7A C6A 127.2(4)
N1A C7A H7AA 116.4
C6A C7A H7AA 116.4
N1A C8A C9A 111.9(3)
N1A C8A H8AA 109.2
C9A C8A H8AA 109.2
N1A C8A H8AB 109.2
C9A C8A H8AB 109.2
H8AA C8A H8AB 107.9
C10A C9A C8A 114.8(3)
C10A C9A H9AA 108.6
C8A C9A H9AA 108.6
C10A C9A H9AB 108.6
C8A C9A H9AB 108.6
H9AA C9A H9AB 107.5
N2A C10A C9A 112.0(3)
N2A C10A H10A 109.2
C9A C10A H10A 109.2
N2A C10A H10B 109.2
C9A C10A H10B 109.2
H10A C10A H10B 107.9
N2A C11A C12A 108.5(3)
N2A C11A H11A 110.0
C12A C11A H11A 110.0
N2A C11A H11B 110.0
C12A C11A H11B 110.0
H11A C11A H11B 108.4
N3A C12A C11A 106.8(3)
N3A C12A H12A 110.4
C11A C12A H12A 110.4
N3A C12A H12B 110.4
C11A C12A H12B 110.4
H12A C12A H12B 108.6
N3A C13A C14A 111.6(3)
N3A C13A H13A 109.3
C14A C13A H13A 109.3
N3A C13A H13B 109.3
C14A C13A H13B 109.3
H13A C13A H13B 108.0
C13A C14A C15A 113.4(4)
C13A C14A H14A 108.9
C15A C14A H14A 108.9
C13A C14A H14B 108.9
C15A C14A H14B 108.9
H14A C14A H14B 107.7
N4A C15A C14A 114.4(3)
N4A C15A H15A 108.7
C14A C15A H15A 108.7
N4A C15A H15B 108.7
C14A C15A H15B 108.7
H15A C15A H15B 107.6
N4A C16A C17A 127.1(3)
N4A C16A H16A 116.4
C17A C16A H16A 116.4
C18A C17A C22A 119.6(3)
C18A C17A C16A 117.3(3)
C22A C17A C16A 122.7(3)
C19A C18A C17A 122.0(4)
C19A C18A H18A 119.0
C17A C18A H18A 119.0
C18A C19A C20A 118.6(4)
C18A C19A H19A 120.7
C20A C19A H19A 120.7
C21A C20A C19A 121.2(4)
C21A C20A H20A 119.4
C19A C20A H20A 119.4
C20A C21A C22A 121.9(4)
C20A C21A H21A 119.0
C22A C21A H21A 119.0
O2A C22A C21A 120.3(3)
O2A C22A C17A 123.0(3)
C21A C22A C17A 116.7(3)
O1B C1B C2B 118.7(4)
O1B C1B C6B 123.1(3)
C2B C1B C6B 118.2(3)
C3B C2B C1B 121.5(4)
C3B C2B H2BA 119.3
C1B C2B H2BA 119.3
C2B C3B C4B 121.4(4)
C2B C3B H3BA 119.3
C4B C3B H3BA 119.3
C5B C4B C3B 118.0(4)
C5B C4B H4BA 121.0
C3B C4B H4BA 121.0
C4B C5B C6B 121.8(4)
C4B C5B H5BA 119.1
C6B C5B H5BA 119.1
C1B C6B C5B 119.0(4)
C1B C6B C7B 123.7(3)
C5B C6B C7B 117.1(4)
N1B C7B C6B 126.3(3)
N1B C7B H7BA 116.8
C6B C7B H7BA 116.8
N1B C8B C9B 111.1(3)
N1B C8B H8BA 109.4
C9B C8B H8BA 109.4
N1B C8B H8BB 109.4
C9B C8B H8BB 109.4
H8BA C8B H8BB 108.0
C8B C9B C10B 111.9(3)
C8B C9B H9BA 109.2
C10B C9B H9BA 109.2
C8B C9B H9BB 109.2
C10B C9B H9BB 109.2
H9BA C9B H9BB 107.9
N2B C10B C9B 116.3(3)
N2B C10B H10C 108.2
C9B C10B H10C 108.2
N2B C10B H10D 108.2
C9B C10B H10D 108.2
H10C C10B H10D 107.4
C12B C11B N2B 109.3(3)
C12B C11B H11C 109.8
N2B C11B H11C 109.8
C12B C11B H11D 109.8
N2B C11B H11D 109.8
H11C C11B H11D 108.3
N3B C12B C11B 106.8(3)
N3B C12B H12C 110.4
C11B C12B H12C 110.4
N3B C12B H12D 110.4
C11B C12B H12D 110.4
H12C C12B H12D 108.6
N3B C13B C14B 110.6(3)
N3B C13B H13C 109.5
C14B C13B H13C 109.5
N3B C13B H13D 109.5
C14B C13B H13D 109.5
H13C C13B H13D 108.1
C15B C14B C13B 113.8(3)
C15B C14B H14C 108.8
C13B C14B H14C 108.8
C15B C14B H14D 108.8
C13B C14B H14D 108.8
H14C C14B H14D 107.7
N4B C15B C14B 114.4(3)
N4B C15B H15C 108.7
C14B C15B H15C 108.7
N4B C15B H15D 108.7
C14B C15B H15D 108.7
H15C C15B H15D 107.6
N4B C16B C17B 127.8(3)
N4B C16B H16B 116.1
C17B C16B H16B 116.1
C18B C17B C22B 118.7(3)
C18B C17B C16B 118.8(3)
C22B C17B C16B 122.3(3)
C19B C18B C17B 122.3(4)
C19B C18B H18B 118.8
C17B C18B H18B 118.8
C18B C19B C20B 119.0(4)
C18B C19B H19B 120.5
C20B C19B H19B 120.5
C21B C20B C19B 120.9(4)
C21B C20B H20B 119.5
C19B C20B H20B 119.5
C20B C21B C22B 121.5(4)
C20B C21B H21B 119.3
C22B C21B H21B 119.3
O2B C22B C21B 118.7(3)
O2B C22B C17B 123.7(3)
C21B C22B C17B 117.6(3)
C11S N1S C13S 119.7(4)
C11S N1S C12S 122.5(4)
C13S N1S C12S 117.9(3)
O1S C11S N1S 125.3(4)
O1S C11S H11E 117.4
N1S C11S H11E 117.4
N1S C12S H12E 109.5
N1S C12S H12F 109.5
H12E C12S H12F 109.5
N1S C12S H12G 109.5
H12E C12S H12G 109.5
H12F C12S H12G 109.5
N1S C13S H13E 109.5
N1S C13S H13F 109.5
H13E C13S H13F 109.5
N1S C13S H13G 109.5
H13E C13S H13G 109.5
H13F C13S H13G 109.5
C21S N2S C22S 117.7(10)
C21S N2S C23S 119.1(10)
C22S N2S C23S 123.0(10)
O2S C21S N2S 126.6(12)
O2S C21S H21C 116.7
N2S C21S H21C 116.7
C21T N2T C23T 121.2(15)
C21T N2T C22T 114.6(15)
C23T N2T C22T 123.4(14)
O2T C21T N2T 126.3(17)
O2T C21T H21D 116.8
N2T C21T H21D 116.8
N2T C22T H22D 109.5
N2T C22T H22E 109.5
H22D C22T H22E 109.5
N2T C22T H22F 109.5
H22D C22T H22F 109.5
H22E C22T H22F 109.5
N2T C23T H23D 109.5
N2T C23T H23E 109.5
H23D C23T H23E 109.5
N2T C23T H23F 109.5
H23D C23T H23F 109.5
H23E C23T H23F 109.5

loop_
_geom_bond_atom_site_label_1
_geom_bond_atom_site_label_2
_geom_bond_distance
Br1 Cu2 2.7636(6)
Br1 Cu3 2.8108(6)
Cu1 O1B 1.895(3)
Cu1 O1A 1.903(3)
Cu1 N1A 1.971(3)
Cu1 N1B 1.973(3)
Cu2 O2A 1.937(2)
Cu2 N4A 1.984(3)
Cu2 N3A 2.023(3)
Cu2 N2A 2.071(3)
Cu3 O2B 1.920(2)
Cu3 N4B 1.989(3)
Cu3 N3B 2.022(3)
Cu3 N2B 2.092(3)
O1A C1A 1.309(4)
O2A C22A 1.316(4)
O1B C1B 1.316(4)
O2B C22B 1.323(4)
N1A C7A 1.304(5)
N1A C8A 1.457(4)
N2A C10A 1.468(4)
N2A C11A 1.475(4)
N2A H2AB 0.9300
N3A C13A 1.470(5)
N3A C12A 1.482(5)
N3A H3AB 0.9300
N4A C16A 1.271(4)
N4A C15A 1.478(5)
N1B C7B 1.296(4)
N1B C8B 1.462(5)
N2B C10B 1.469(4)
N2B C11B 1.498(4)
N2B H2BB 0.9300
N3B C12B 1.471(4)
N3B C13B 1.483(5)
N3B H3BB 0.9300
N4B C16B 1.275(4)
N4B C15B 1.458(5)
C1A C2A 1.379(5)
C1A C6A 1.433(5)
C2A C3A 1.389(6)
C2A H2AA 0.9500
C3A C4A 1.393(6)
C3A H3AA 0.9500
C4A C5A 1.362(6)
C4A H4AA 0.9500
C5A C6A 1.394(5)
C5A H5AA 0.9500
C6A C7A 1.431(5)
C7A H7AA 0.9500
C8A C9A 1.532(5)
C8A H8AA 0.9900
C8A H8AB 0.9900
C9A C10A 1.530(5)
C9A H9AA 0.9900
C9A H9AB 0.9900
C10A H10A 0.9900
C10A H10B 0.9900
C11A C12A 1.518(5)
C11A H11A 0.9900
C11A H11B 0.9900
C12A H12A 0.9900
C12A H12B 0.9900
C13A C14A 1.485(6)
C13A H13A 0.9900
C13A H13B 0.9900
C14A C15A 1.506(6)
C14A H14A 0.9900
C14A H14B 0.9900
C15A H15A 0.9900
C15A H15B 0.9900
C16A C17A 1.444(5)
C16A H16A 0.9500
C17A C18A 1.395(5)
C17A C22A 1.422(5)
C18A C19A 1.355(6)
C18A H18A 0.9500
C19A C20A 1.388(6)
C19A H19A 0.9500
C20A C21A 1.357(5)
C20A H20A 0.9500
C21A C22A 1.401(5)
C21A H21A 0.9500
C1B C2B 1.396(5)
C1B C6B 1.411(5)
C2B C3B 1.372(6)
C2B H2BA 0.9500
C3B C4B 1.390(6)
C3B H3BA 0.9500
C4B C5B 1.383(6)
C4B H4BA 0.9500
C5B C6B 1.412(5)
C5B H5BA 0.9500
C6B C7B 1.439(5)
C7B H7BA 0.9500
C8B C9B 1.521(5)
C8B H8BA 0.9900
C8B H8BB 0.9900
C9B C10B 1.522(5)
C9B H9BA 0.9900
C9B H9BB 0.9900
C10B H10C 0.9900
C10B H10D 0.9900
C11B C12B 1.496(5)
C11B H11C 0.9900
C11B H11D 0.9900
C12B H12C 0.9900
C12B H12D 0.9900
C13B C14B 1.521(6)
C13B H13C 0.9900
C13B H13D 0.9900
C14B C15B 1.502(5)
C14B H14C 0.9900
C14B H14D 0.9900
C15B H15C 0.9900
C15B H15D 0.9900
C16B C17B 1.444(5)
C16B H16B 0.9500
C17B C18B 1.403(5)
C17B C22B 1.414(5)
C18B C19B 1.355(6)
C18B H18B 0.9500
C19B C20B 1.384(6)
C19B H19B 0.9500
C20B C21B 1.361(5)
C20B H20B 0.9500
C21B C22B 1.410(5)
C21B H21B 0.9500
O1S C11S 1.223(5)
N1S C11S 1.328(5)
N1S C13S 1.443(5)
N1S C12S 1.454(5)
C11S H11E 0.9500
C12S H12E 0.9800
C12S H12F 0.9800
C12S H12G 0.9800
C13S H13E 0.9800
C13S H13F 0.9800
C13S H13G 0.9800
O2S C21S 1.160(11)
N2S C21S 1.334(11)
N2S C22S 1.435(11)
N2S C23S 1.450(13)
C21S H21C 0.9500
C22S H22A 0.9800
C22S H22B 0.9800
C22S H22C 0.9800
C23S H23A 0.9800
C23S H23B 0.9800
C23S H23C 0.9800
O2T C21T 1.179(14)
N2T C21T 1.320(13)
N2T C23T 1.428(17)
N2T C22T 1.435(15)
C21T H21D 0.9500
C22T H22D 0.9800
C22T H22E 0.9800
C22T H22F 0.9800
C23T H23D 0.9800
C23T H23E 0.9800
C23T H23F 0.9800

loop_
_geom_hbond_atom_site_label_D
_geom_hbond_atom_site_label_H
_geom_hbond_atom_site_label_A
_geom_hbond_distance_DH
_geom_hbond_distance_HA
_geom_hbond_distance_DA
_geom_hbond_angle_DHA
N2A H2AB O2B 0.93 2.00 2.919(4) 169.7
N3A H3AB Br2 0.93 2.50 3.429(3) 174.1
N2B H2BB O2A 0.93 2.14 3.061(4) 172.2
N3B H3BB O1S 0.93 2.39 3.005(4) 123.2

loop_
_geom_torsion_atom_site_label_1
_geom_torsion_atom_site_label_2
_geom_torsion_atom_site_label_3
_geom_torsion_atom_site_label_4
_geom_torsion
Cu3 Br1 Cu2 O2A -52.80(7)
Cu3 Br1 Cu2 N4A -145.43(9)
Cu3 Br1 Cu2 N3A 120.70(9)
Cu3 Br1 Cu2 N2A 37.07(8)
Cu2 Br1 Cu3 O2B -47.97(7)
Cu2 Br1 Cu3 N4B -140.84(9)
Cu2 Br1 Cu3 N3B 125.21(8)
Cu2 Br1 Cu3 N2B 41.46(8)
O1B Cu1 O1A C1A 89.5(4)
N1A Cu1 O1A C1A -8.4(3)
N1B Cu1 O1A C1A -167.6(3)
N4A Cu2 O2A C22A -28.0(3)
N3A Cu2 O2A C22A 89.4(6)
N2A Cu2 O2A C22A 138.1(3)
Br1 Cu2 O2A C22A -124.8(3)
O1A Cu1 O1B C1B 107.1(4)
N1A Cu1 O1B C1B -154.4(3)
N1B Cu1 O1B C1B 4.6(3)
N4B Cu3 O2B C22B -26.6(3)
N3B Cu3 O2B C22B 97.0(6)
N2B Cu3 O2B C22B 142.1(3)
Br1 Cu3 O2B C22B -120.1(2)
O1B Cu1 N1A C7A -150.6(3)
O1A Cu1 N1A C7A 6.5(3)
N1B Cu1 N1A C7A 109.3(4)
O1B Cu1 N1A C8A 31.0(2)
O1A Cu1 N1A C8A -171.9(2)
N1B Cu1 N1A C8A -69.1(4)
O2A Cu2 N2A C10A -44.3(2)
N4A Cu2 N2A C10A 50.3(6)
N3A Cu2 N2A C10A 126.9(2)
Br1 Cu2 N2A C10A -140.1(2)
O2A Cu2 N2A C11A -172.5(2)
N4A Cu2 N2A C11A -77.9(5)
N3A Cu2 N2A C11A -1.3(2)
Br1 Cu2 N2A C11A 91.8(2)
O2A Cu2 N3A C13A -153.7(5)
N4A Cu2 N3A C13A -36.5(3)
N2A Cu2 N3A C13A 157.1(3)
Br1 Cu2 N3A C13A 60.3(3)
O2A Cu2 N3A C12A 78.7(6)
N4A Cu2 N3A C12A -164.1(2)
N2A Cu2 N3A C12A 29.5(2)
Br1 Cu2 N3A C12A -67.3(2)
O2A Cu2 N4A C16A 23.2(3)
N3A Cu2 N4A C16A -146.5(3)
N2A Cu2 N4A C16A -71.1(6)
Br1 Cu2 N4A C16A 119.3(3)
O2A Cu2 N4A C15A -157.8(3)
N3A Cu2 N4A C15A 32.5(3)
N2A Cu2 N4A C15A 107.9(5)
Br1 Cu2 N4A C15A -61.7(3)
O1B Cu1 N1B C7B 0.2(3)
O1A Cu1 N1B C7B -157.3(3)
N1A Cu1 N1B C7B 99.6(4)
O1B Cu1 N1B C8B -176.2(2)
O1A Cu1 N1B C8B 26.3(3)
N1A Cu1 N1B C8B -76.7(4)
O2B Cu3 N2B C10B -47.5(2)
N4B Cu3 N2B C10B 47.9(7)
N3B Cu3 N2B C10B 124.4(2)
Br1 Cu3 N2B C10B -143.9(2)
O2B Cu3 N2B C11B -171.4(2)
N4B Cu3 N2B C11B -76.0(6)
N3B Cu3 N2B C11B 0.5(2)
Br1 Cu3 N2B C11B 92.3(2)
O2B Cu3 N3B C12B 73.8(6)
N4B Cu3 N3B C12B -162.7(2)
N2B Cu3 N3B C12B 28.3(2)
Br1 Cu3 N3B C12B -69.4(2)
O2B Cu3 N3B C13B -157.7(5)
N4B Cu3 N3B C13B -34.2(3)
N2B Cu3 N3B C13B 156.8(3)
Br1 Cu3 N3B C13B 59.2(3)
O2B Cu3 N4B C16B 22.2(3)
N3B Cu3 N4B C16B -148.3(3)
N2B Cu3 N4B C16B -72.8(7)
Br1 Cu3 N4B C16B 118.9(3)
O2B Cu3 N4B C15B -158.7(3)
N3B Cu3 N4B C15B 30.7(3)
N2B Cu3 N4B C15B 106.3(6)
Br1 Cu3 N4B C15B -62.1(3)
Cu1 O1A C1A C2A -175.0(3)
Cu1 O1A C1A C6A 4.6(5)
O1A C1A C2A C3A 179.2(3)
C6A C1A C2A C3A -0.3(5)
C1A C2A C3A C4A 0.6(6)
C2A C3A C4A C5A -0.4(6)
C3A C4A C5A C6A -0.1(6)
C4A C5A C6A C7A 177.0(4)
C4A C5A C6A C1A 0.4(6)
O1A C1A C6A C5A -179.7(3)
C2A C1A C6A C5A -0.2(5)
O1A C1A C6A C7A 3.9(5)
C2A C1A C6A C7A -176.5(3)
C8A N1A C7A C6A 177.2(3)
Cu1 N1A C7A C6A -1.2(5)
C5A C6A C7A N1A 178.1(3)
C1A C6A C7A N1A -5.5(6)
C7A N1A C8A C9A -99.0(4)
Cu1 N1A C8A C9A 79.5(3)
N1A C8A C9A C10A -62.8(4)
C11A N2A C10A C9A 78.5(4)
Cu2 N2A C10A C9A -48.5(3)
C8A C9A C10A N2A -170.5(3)
C10A N2A C11A C12A -157.2(3)
Cu2 N2A C11A C12A -26.9(3)
C13A N3A C12A C11A 177.1(3)
Cu2 N3A C12A C11A -52.1(3)
N2A C11A C12A N3A 52.6(4)
C12A N3A C13A C14A -178.0(3)
Cu2 N3A C13A C14A 57.9(4)
N3A C13A C14A C15A -70.2(4)
C16A N4A C15A C14A 128.7(4)
Cu2 N4A C15A C14A -50.3(4)
C13A C14A C15A N4A 66.5(5)
C15A N4A C16A C17A 172.5(4)
Cu2 N4A C16A C17A -8.5(5)
N4A C16A C17A C18A 176.1(4)
N4A C16A C17A C22A -12.0(6)
C22A C17A C18A C19A 1.8(6)
C16A C17A C18A C19A 174.1(4)
C17A C18A C19A C20A -1.6(6)
C18A C19A C20A C21A 0.4(6)
C19A C20A C21A C22A 0.5(6)
Cu2 O2A C22A C21A -162.7(3)
Cu2 O2A C22A C17A 17.2(5)
C20A C21A C22A O2A 179.6(3)
C20A C21A C22A C17A -0.3(6)
C18A C17A C22A O2A 179.2(3)
C16A C17A C22A O2A 7.5(5)
C18A C17A C22A C21A -0.9(5)
C16A C17A C22A C21A -172.6(3)
Cu1 O1B C1B C2B 171.7(2)
Cu1 O1B C1B C6B -8.0(5)
O1B C1B C2B C3B 179.3(3)
C6B C1B C2B C3B -1.0(5)
C1B C2B C3B C4B -1.6(6)
C2B C3B C4B C5B 2.6(6)
C3B C4B C5B C6B -1.2(6)
O1B C1B C6B C5B -177.9(3)
C2B C1B C6B C5B 2.3(5)
O1B C1B C6B C7B 6.1(6)
C2B C1B C6B C7B -173.7(3)
C4B C5B C6B C1B -1.3(6)
C4B C5B C6B C7B 175.0(4)
C8B N1B C7B C6B 174.9(3)
Cu1 N1B C7B C6B -1.5(5)
C1B C6B C7B N1B -1.2(6)
C5B C6B C7B N1B -177.2(3)
C7B N1B C8B C9B -114.7(3)
Cu1 N1B C8B C9B 61.9(3)
N1B C8B C9B C10B 66.7(4)
C11B N2B C10B C9B -53.5(4)
Cu3 N2B C10B C9B -174.8(2)
C8B C9B C10B N2B -176.2(3)
C10B N2B C11B C12B -153.5(3)
Cu3 N2B C11B C12B -29.3(3)
C13B N3B C12B C11B 175.5(3)
Cu3 N3B C12B C11B -52.1(3)
N2B C11B C12B N3B 54.5(4)
C12B N3B C13B C14B -179.3(3)
Cu3 N3B C13B C14B 55.2(4)
N3B C13B C14B C15B -69.3(4)
C16B N4B C15B C14B 129.3(4)
Cu3 N4B C15B C14B -49.8(4)
C13B C14B C15B N4B 67.2(5)
C15B N4B C16B C17B 171.6(4)
Cu3 N4B C16B C17B -9.3(5)
N4B C16B C17B C18B 176.7(3)
N4B C16B C17B C22B -9.0(6)
C22B C17B C18B C19B -0.7(5)
C16B C17B C18B C19B 173.9(4)
C17B C18B C19B C20B 0.6(6)
C18B C19B C20B C21B -0.4(6)
C19B C20B C21B C22B 0.1(6)
Cu3 O2B C22B C21B -163.7(2)
Cu3 O2B C22B C17B 17.3(5)
C20B C21B C22B O2B -179.2(3)
C20B C21B C22B C17B -0.2(5)
C18B C17B C22B O2B 179.4(3)
C16B C17B C22B O2B 5.1(5)
C18B C17B C22B C21B 0.4(5)
C16B C17B C22B C21B -173.9(3)
C13S N1S C11S O1S 2.2(6)
C12S N1S C11S O1S -179.9(4)
C22S N2S C21S O2S -171.6(12)
C23S N2S C21S O2S 4(2)
C23T N2T C21T O2T 18(3)
C22T N2T C21T O2T -172.4(18)

loop_
_platon_squeeze_void_nr
_platon_squeeze_void_average_x
_platon_squeeze_void_average_y
_platon_squeeze_void_average_z
_platon_squeeze_void_volume
_platon_squeeze_void_count_electrons
_platon_squeeze_void_content
1 0.000 0.000 -0.001 487 39 ' '
